data_7121378
loop_
_publ_author_name
'Yruegas, Sam'
'Martinez, Jesse J.'
'Martin, Caleb Daniel'

_publ_section_title
;
 Intermolecular Insertion Reactions of Azides Into 9-Borafluorenes to
 Generate 9,10-B,N-Phenanthrenes
;
_journal_name_full 'Chemical Communications'
_journal_paper_doi 10.1039/C8CC01529E
_journal_year 2018
_chemical_formula_moiety 'C24 H18 B N3'
_chemical_formula_sum 'C24 H18 B N3'
_chemical_formula_weight 359.22
_chemical_name_common 9Ph
_chemical_name_systematic
;
 ?
;
_chemical_properties_physical Air-sensitive,Moisture-sensitive
_space_group_crystal_system triclinic
_space_group_IT_number 2
_space_group_name_Hall '-P 1'
_space_group_name_H-M_alt 'P -1'
_symmetry_space_group_name_Hall '-P 1'
_symmetry_space_group_name_H-M 'P -1'
_atom_sites_solution_hydrogens geom
_audit_creation_method SHELXL-2013
_audit_update_record
;
2018-01-25 deposited with the CCDC.
2018-03-09 downloaded from the CCDC.
;
_cell_angle_alpha 83.315(4)
_cell_angle_beta 81.252(4)
_cell_angle_gamma 76.743(5)
_cell_formula_units_Z 2
_cell_length_a 8.3238(12)
_cell_length_b 9.5871(14)
_cell_length_c 11.8893(15)
_cell_measurement_reflns_used 9911
_cell_measurement_temperature 150(2)
_cell_measurement_theta_max 27.90
_cell_measurement_theta_min 2.19
_cell_volume 909.5(2)
_computing_cell_refinement 'Bruker SAINT'
_computing_data_collection 'Bruker APEX2'
_computing_data_reduction 'Bruker SAINT'
_computing_molecular_graphics 'Bruker SHELXTL'
_computing_publication_material 'Bruker SHELXTL'
_computing_structure_refinement 'SHELXL-2014 (Sheldrick 2014)'
_computing_structure_solution 'SHELXS-97 (Sheldrick 2008)'
_diffrn_ambient_temperature 150(2)
_diffrn_measured_fraction_theta_full 0.999
_diffrn_measured_fraction_theta_max 0.999
_diffrn_measurement_device_type 'Bruker APEX-II CCD'
_diffrn_measurement_method '\f and \w scans'
_diffrn_radiation_type MoK\a
_diffrn_radiation_wavelength 0.71073
_diffrn_reflns_av_R_equivalents 0.0905
_diffrn_reflns_av_unetI/netI 0.0534
_diffrn_reflns_Laue_measured_fraction_full 0.999
_diffrn_reflns_Laue_measured_fraction_max 0.999
_diffrn_reflns_limit_h_max 10
_diffrn_reflns_limit_h_min -10
_diffrn_reflns_limit_k_max 12
_diffrn_reflns_limit_k_min -12
_diffrn_reflns_limit_l_max 15
_diffrn_reflns_limit_l_min -15
_diffrn_reflns_number 32806
_diffrn_reflns_point_group_measured_fraction_full 0.999
_diffrn_reflns_point_group_measured_fraction_max 0.999
_diffrn_reflns_theta_full 25.242
_diffrn_reflns_theta_max 27.099
_diffrn_reflns_theta_min 2.190
_exptl_absorpt_coefficient_mu 0.078
_exptl_absorpt_correction_T_max 1.000
_exptl_absorpt_correction_T_min 0.770
_exptl_absorpt_correction_type multi-scan
_exptl_absorpt_process_details SADABs
_exptl_crystal_colour yellow
_exptl_crystal_density_diffrn 1.312
_exptl_crystal_description needlelike
_exptl_crystal_F_000 376
_exptl_crystal_size_max 0.315
_exptl_crystal_size_mid 0.275
_exptl_crystal_size_min 0.160
_refine_diff_density_max 0.319
_refine_diff_density_min -0.360
_refine_diff_density_rms 0.083
_refine_ls_extinction_method none
_refine_ls_goodness_of_fit_ref 1.153
_refine_ls_hydrogen_treatment constr
_refine_ls_matrix_type full
_refine_ls_number_parameters 253
_refine_ls_number_reflns 4024
_refine_ls_number_restraints 0
_refine_ls_restrained_S_all 1.153
_refine_ls_R_factor_all 0.0929
_refine_ls_R_factor_gt 0.0640
_refine_ls_shift/su_max 0.000
_refine_ls_shift/su_mean 0.000
_refine_ls_structure_factor_coef Fsqd
_refine_ls_weighting_details 'w=1/[\s^2^(Fo^2^)+(0.0961P)^2^+0.4838P] where P=(Fo^2^+2Fc^2^)/3'
_refine_ls_weighting_scheme calc
_refine_ls_wR_factor_gt 0.1861
_refine_ls_wR_factor_ref 0.2044
_reflns_Friedel_coverage 0.000
_reflns_number_gt 2891
_reflns_number_total 4024
_reflns_threshold_expression 'I > 2\s(I)'
_cod_data_source_file c8cc01529e2.cif
_cod_data_source_block 9Ph
_cod_database_code 7121378
_shelx_space_group_comment
;
The symmetry employed for this shelxl refinement is uniquely defined
by the following loop, which should always be used as a source of
symmetry information in preference to the above space-group names.
They are only intended as comments.
;
_shelx_estimated_absorpt_t_min 0.976
_shelx_estimated_absorpt_t_max 0.988
_shelxl_version_number 2013-4

loop_
_space_group_symop_operation_xyz
'x, y, z'
'-x, -y, -z'

loop_
_atom_site_label
_atom_site_type_symbol
_atom_site_fract_x
_atom_site_fract_y
_atom_site_fract_z
_atom_site_U_iso_or_equiv
_atom_site_adp_type
_atom_site_occupancy
_atom_site_site_symmetry_order
_atom_site_calc_flag
_atom_site_refinement_flags_posn
_atom_site_refinement_flags_adp
N3 N 0.8830(2) 0.7725(2) 0.69739(16) 0.0255(4) Uani 1 1 d . .
N2 N 0.8838(2) 0.7905(2) 0.79941(16) 0.0261(4) Uani 1 1 d . .
N1 N 0.9827(2) 0.89132(19) 0.80786(15) 0.0240(4) Uani 1 1 d . .
C24 C 0.5766(3) 0.5003(3) 0.6455(2) 0.0381(6) Uani 1 1 d . .
H24 H 0.5115 0.4350 0.6340 0.046 Uiso 1 1 calc R U
C23 C 0.7124(3) 0.5179(3) 0.5677(2) 0.0351(6) Uani 1 1 d . .
H23 H 0.7395 0.4666 0.5012 0.042 Uiso 1 1 calc R U
C22 C 0.8096(3) 0.6106(2) 0.5864(2) 0.0295(5) Uani 1 1 d . .
H22 H 0.9018 0.6246 0.5319 0.035 Uiso 1 1 calc R U
C16 C 0.7727(3) 0.6824(2) 0.68411(19) 0.0251(5) Uani 1 1 d . .
B1 B 0.9529(3) 1.0321(3) 0.7503(2) 0.0232(5) Uani 1 1 d . .
C14 C 1.0580(3) 1.1326(2) 0.78095(18) 0.0242(5) Uani 1 1 d . .
C8 C 1.0391(3) 1.2757(2) 0.7331(2) 0.0287(5) Uani 1 1 d . .
H8 H 0.9644 1.3092 0.6779 0.034 Uiso 1 1 calc R U
C7 C 1.1257(3) 1.3690(3) 0.7637(2) 0.0313(5) Uani 1 1 d . .
H7 H 1.1118 1.4650 0.7295 0.038 Uiso 1 1 calc R U
C6 C 1.2336(3) 1.3205(3) 0.8454(2) 0.0326(6) Uani 1 1 d . .
H6 H 1.2938 1.3840 0.8670 0.039 Uiso 1 1 calc R U
C19 C 0.5788(3) 1.1579(2) 0.5123(2) 0.0313(6) Uani 1 1 d . .
H19 H 0.4997 1.1817 0.4596 0.038 Uiso 1 1 calc R U
C18 C 0.7421(3) 1.1681(2) 0.4773(2) 0.0295(5) Uani 1 1 d . .
H18 H 0.7750 1.2003 0.4004 0.035 Uiso 1 1 calc R U
C17 C 0.8588(3) 1.1316(2) 0.55408(19) 0.0265(5) Uani 1 1 d . .
H17 H 0.9699 1.1414 0.5289 0.032 Uiso 1 1 calc R U
C15 C 0.8165(3) 1.0811(2) 0.66691(19) 0.0239(5) Uani 1 1 d . .
C25 C 0.5354(3) 0.5781(3) 0.7407(2) 0.0386(6) Uani 1 1 d . .
H25 H 0.4388 0.5688 0.7925 0.046 Uiso 1 1 calc R U
C26 C 0.6326(3) 0.6692(3) 0.7615(2) 0.0310(5) Uani 1 1 d . .
H26 H 0.6043 0.7217 0.8273 0.037 Uiso 1 1 calc R U
C11 C 1.0963(3) 0.8416(2) 0.88881(18) 0.0230(5) Uani 1 1 d . .
C1 C 1.1177(3) 0.7004(2) 0.9389(2) 0.0277(5) Uani 1 1 d . .
H1 H 1.0556 0.6376 0.9187 0.033 Uiso 1 1 calc R U
C2 C 1.2289(3) 0.6515(3) 1.0176(2) 0.0308(5) Uani 1 1 d . .
H2 H 1.2417 0.5558 1.0522 0.037 Uiso 1 1 calc R U
C3 C 1.3216(3) 0.7421(3) 1.0461(2) 0.0326(6) Uani 1 1 d . .
H3 H 1.3978 0.7089 1.1003 0.039 Uiso 1 1 calc R U
C4 C 1.3027(3) 0.8806(3) 0.9954(2) 0.0298(5) Uani 1 1 d . .
H4 H 1.3685 0.9411 1.0147 0.036 Uiso 1 1 calc R U
C12 C 1.1895(3) 0.9357(2) 0.91617(18) 0.0236(5) Uani 1 1 d . .
C13 C 1.1695(3) 1.0843(2) 0.86346(19) 0.0243(5) Uani 1 1 d . .
C5 C 1.2545(3) 1.1817(3) 0.8954(2) 0.0291(5) Uani 1 1 d . .
H5 H 1.3271 1.1512 0.9521 0.035 Uiso 1 1 calc R U
C21 C 0.6491(3) 1.0736(2) 0.7008(2) 0.0274(5) Uani 1 1 d . .
H21 H 0.6155 1.0410 0.7774 0.033 Uiso 1 1 calc R U
C20 C 0.5317(3) 1.1126(3) 0.6248(2) 0.0301(5) Uani 1 1 d . .
H20 H 0.4189 1.1083 0.6502 0.036 Uiso 1 1 calc R U

loop_
_atom_site_aniso_label
_atom_site_aniso_U_11
_atom_site_aniso_U_22
_atom_site_aniso_U_33
_atom_site_aniso_U_23
_atom_site_aniso_U_13
_atom_site_aniso_U_12
N3 0.0248(9) 0.0221(10) 0.0302(11) -0.0047(8) -0.0077(8) -0.0020(7)
N2 0.0289(10) 0.0209(9) 0.0298(11) -0.0006(8) -0.0089(8) -0.0055(8)
N1 0.0251(9) 0.0209(9) 0.0276(10) -0.0024(7) -0.0083(8) -0.0047(7)
C24 0.0442(15) 0.0259(13) 0.0501(16) 0.0053(11) -0.0213(12) -0.0141(11)
C23 0.0431(14) 0.0219(12) 0.0426(15) -0.0065(10) -0.0187(12) -0.0014(10)
C22 0.0303(12) 0.0221(12) 0.0355(13) -0.0031(10) -0.0095(10) -0.0007(9)
C16 0.0273(11) 0.0187(11) 0.0302(12) 0.0018(9) -0.0104(9) -0.0042(9)
B1 0.0228(12) 0.0212(12) 0.0245(13) -0.0042(9) -0.0020(9) -0.0020(9)
C14 0.0234(11) 0.0227(11) 0.0251(12) -0.0026(9) -0.0030(9) -0.0021(9)
C8 0.0302(12) 0.0243(12) 0.0318(13) -0.0013(9) -0.0073(10) -0.0045(9)
C7 0.0345(13) 0.0207(11) 0.0389(14) -0.0004(10) -0.0044(10) -0.0077(10)
C6 0.0286(12) 0.0312(13) 0.0413(14) -0.0071(10) -0.0037(10) -0.0116(10)
C19 0.0360(13) 0.0229(12) 0.0358(14) -0.0058(10) -0.0178(10) 0.0022(10)
C18 0.0394(13) 0.0223(12) 0.0267(12) -0.0036(9) -0.0083(10) -0.0031(10)
C17 0.0274(11) 0.0204(11) 0.0315(13) -0.0024(9) -0.0065(9) -0.0026(9)
C15 0.0294(11) 0.0138(10) 0.0294(12) -0.0045(8) -0.0088(9) -0.0017(8)
C25 0.0397(14) 0.0367(14) 0.0427(15) 0.0047(12) -0.0075(11) -0.0176(11)
C26 0.0349(13) 0.0294(13) 0.0300(13) 0.0004(10) -0.0065(10) -0.0095(10)
C11 0.0224(10) 0.0235(11) 0.0216(11) -0.0037(8) -0.0030(8) -0.0010(8)
C1 0.0289(12) 0.0245(11) 0.0292(12) -0.0034(9) -0.0057(9) -0.0029(9)
C2 0.0346(13) 0.0250(12) 0.0281(12) 0.0015(9) -0.0068(10) 0.0028(10)
C3 0.0302(12) 0.0354(14) 0.0303(13) -0.0010(10) -0.0117(10) 0.0008(10)
C4 0.0258(11) 0.0330(13) 0.0319(13) -0.0030(10) -0.0083(9) -0.0056(10)
C12 0.0211(10) 0.0256(12) 0.0226(11) -0.0039(9) -0.0019(8) -0.0013(9)
C13 0.0208(10) 0.0263(12) 0.0245(11) -0.0049(9) -0.0013(8) -0.0025(9)
C5 0.0242(11) 0.0311(13) 0.0335(13) -0.0044(10) -0.0064(9) -0.0065(9)
C21 0.0301(12) 0.0246(12) 0.0277(12) -0.0047(9) -0.0063(9) -0.0037(9)
C20 0.0245(11) 0.0278(12) 0.0397(14) -0.0074(10) -0.0090(10) -0.0036(9)

loop_
_atom_type_symbol
_atom_type_description
_atom_type_scat_dispersion_real
_atom_type_scat_dispersion_imag
_atom_type_scat_source
C C 0.0033 0.0016 'International Tables Vol C Tables 4.2.6.8 and 6.1.1.4'
H H 0.0000 0.0000 'International Tables Vol C Tables 4.2.6.8 and 6.1.1.4'
N N 0.0061 0.0033 'International Tables Vol C Tables 4.2.6.8 and 6.1.1.4'
B B 0.0013 0.0007 'International Tables Vol C Tables 4.2.6.8 and 6.1.1.4'

loop_
_geom_angle_atom_site_label_1
_geom_angle_atom_site_label_2
_geom_angle_atom_site_label_3
_geom_angle
N2 N3 C16 112.33(18)
N3 N2 N1 110.35(17)
C11 N1 B1 125.09(19)
C11 N1 N2 112.44(17)
B1 N1 N2 122.05(17)
C23 C24 C25 119.7(2)
C23 C24 H24 120.1
C25 C24 H24 120.1
C24 C23 C22 119.9(2)
C24 C23 H23 120.0
C22 C23 H23 120.0
C16 C22 C23 120.0(2)
C16 C22 H22 120.0
C23 C22 H22 120.0
C22 C16 C26 120.5(2)
C22 C16 N3 115.9(2)
C26 C16 N3 123.5(2)
N1 B1 C14 114.80(19)
N1 B1 C15 121.6(2)
C14 B1 C15 123.50(19)
C8 C14 C13 118.3(2)
C8 C14 B1 121.2(2)
C13 C14 B1 120.3(2)
C7 C8 C14 122.0(2)
C7 C8 H8 119.0
C14 C8 H8 119.0
C8 C7 C6 119.0(2)
C8 C7 H7 120.5
C6 C7 H7 120.5
C5 C6 C7 120.9(2)
C5 C6 H6 119.6
C7 C6 H6 119.6
C18 C19 C20 119.4(2)
C18 C19 H19 120.3
C20 C19 H19 120.3
C19 C18 C17 120.4(2)
C19 C18 H18 119.8
C17 C18 H18 119.8
C18 C17 C15 121.6(2)
C18 C17 H17 119.2
C15 C17 H17 119.2
C17 C15 C21 116.9(2)
C17 C15 B1 120.7(2)
C21 C15 B1 122.4(2)
C26 C25 C24 121.0(2)
C26 C25 H25 119.5
C24 C25 H25 119.5
C25 C26 C16 118.7(2)
C25 C26 H26 120.7
C16 C26 H26 120.7
C1 C11 C12 120.6(2)
C1 C11 N1 120.3(2)
C12 C11 N1 119.05(19)
C2 C1 C11 120.4(2)
C2 C1 H1 119.8
C11 C1 H1 119.8
C1 C2 C3 120.0(2)
C1 C2 H2 120.0
C3 C2 H2 120.0
C4 C3 C2 119.7(2)
C4 C3 H3 120.2
C2 C3 H3 120.2
C3 C4 C12 122.3(2)
C3 C4 H4 118.8
C12 C4 H4 118.8
C4 C12 C11 116.9(2)
C4 C12 C13 121.8(2)
C11 C12 C13 121.29(19)
C5 C13 C14 118.9(2)
C5 C13 C12 121.7(2)
C14 C13 C12 119.4(2)
C6 C5 C13 120.8(2)
C6 C5 H5 119.6
C13 C5 H5 119.6
C20 C21 C15 121.6(2)
C20 C21 H21 119.2
C15 C21 H21 119.2
C19 C20 C21 120.1(2)
C19 C20 H20 120.0
C21 C20 H20 120.0

loop_
_geom_bond_atom_site_label_1
_geom_bond_atom_site_label_2
_geom_bond_distance
N3 N2 1.246(3)
N3 C16 1.434(3)
N2 N1 1.427(3)
N1 C11 1.418(3)
N1 B1 1.426(3)
C24 C23 1.377(4)
C24 C25 1.384(4)
C24 H24 0.9500
C23 C22 1.388(3)
C23 H23 0.9500
C22 C16 1.377(3)
C22 H22 0.9500
C16 C26 1.391(3)
B1 C14 1.546(3)
B1 C15 1.575(3)
C14 C8 1.406(3)
C14 C13 1.419(3)
C8 C7 1.380(3)
C8 H8 0.9500
C7 C6 1.391(3)
C7 H7 0.9500
C6 C5 1.377(3)
C6 H6 0.9500
C19 C18 1.382(3)
C19 C20 1.384(3)
C19 H19 0.9500
C18 C17 1.392(3)
C18 H18 0.9500
C17 C15 1.393(3)
C17 H17 0.9500
C15 C21 1.406(3)
C25 C26 1.384(3)
C25 H25 0.9500
C26 H26 0.9500
C11 C1 1.397(3)
C11 C12 1.410(3)
C1 C2 1.384(3)
C1 H1 0.9500
C2 C3 1.385(3)
C2 H2 0.9500
C3 C4 1.378(3)
C3 H3 0.9500
C4 C12 1.408(3)
C4 H4 0.9500
C12 C13 1.472(3)
C13 C5 1.407(3)
C5 H5 0.9500
C21 C20 1.391(3)
C21 H21 0.9500
C20 H20 0.9500

loop_
_geom_torsion_atom_site_label_1
_geom_torsion_atom_site_label_2
_geom_torsion_atom_site_label_3
_geom_torsion_atom_site_label_4
_geom_torsion
C16 N3 N2 N1 -174.53(16)
N3 N2 N1 C11 -131.80(19)
N3 N2 N1 B1 55.3(3)
C25 C24 C23 C22 1.7(4)
C24 C23 C22 C16 1.5(3)
C23 C22 C16 C26 -3.7(3)
C23 C22 C16 N3 178.28(19)
N2 N3 C16 C22 -155.01(19)
N2 N3 C16 C26 27.0(3)
C11 N1 B1 C14 0.9(3)
N2 N1 B1 C14 172.85(18)
C11 N1 B1 C15 -176.33(19)
N2 N1 B1 C15 -4.4(3)
N1 B1 C14 C8 -178.4(2)
C15 B1 C14 C8 -1.3(3)
N1 B1 C14 C13 -2.0(3)
C15 B1 C14 C13 175.1(2)
C13 C14 C8 C7 0.2(3)
B1 C14 C8 C7 176.7(2)
C14 C8 C7 C6 -0.7(4)
C8 C7 C6 C5 0.0(4)
C20 C19 C18 C17 0.8(3)
C19 C18 C17 C15 1.4(3)
C18 C17 C15 C21 -2.2(3)
C18 C17 C15 B1 176.5(2)
N1 B1 C15 C17 -123.3(2)
C14 B1 C15 C17 59.7(3)
N1 B1 C15 C21 55.4(3)
C14 B1 C15 C21 -121.6(2)
C23 C24 C25 C26 -2.7(4)
C24 C25 C26 C16 0.6(4)
C22 C16 C26 C25 2.6(3)
N3 C16 C26 C25 -179.5(2)
B1 N1 C11 C1 -179.0(2)
N2 N1 C11 C1 8.4(3)
B1 N1 C11 C12 -0.3(3)
N2 N1 C11 C12 -172.93(18)
C12 C11 C1 C2 1.1(3)
N1 C11 C1 C2 179.8(2)
C11 C1 C2 C3 -0.9(4)
C1 C2 C3 C4 -0.2(4)
C2 C3 C4 C12 1.1(4)
C3 C4 C12 C11 -0.9(3)
C3 C4 C12 C13 179.4(2)
C1 C11 C12 C4 -0.2(3)
N1 C11 C12 C4 -178.88(19)
C1 C11 C12 C13 179.45(19)
N1 C11 C12 C13 0.7(3)
C8 C14 C13 C5 1.0(3)
B1 C14 C13 C5 -175.5(2)
C8 C14 C13 C12 179.03(19)
B1 C14 C13 C12 2.5(3)
C4 C12 C13 C5 -4.3(3)
C11 C12 C13 C5 176.1(2)
C4 C12 C13 C14 177.7(2)
C11 C12 C13 C14 -1.9(3)
C7 C6 C5 C13 1.2(4)
C14 C13 C5 C6 -1.7(3)
C12 C13 C5 C6 -179.7(2)
C17 C15 C21 C20 1.0(3)
B1 C15 C21 C20 -177.7(2)
C18 C19 C20 C21 -2.0(3)
C15 C21 C20 C19 1.2(3)
